data_7115754
loop_
_publ_author_name
'Di Wu'
'Yongxin Li'
'Rakesh Ganguly'
'Rei Kinjo'

_publ_section_title
;
 Synthesis and structural characterization of a C4 cumulene including
 4-pyridylidene units, and its reactivity towards ammonia-borane
;
_journal_name_full Chem.Commun.
_journal_page_first 12378
_journal_paper_doi 10.1039/C4cc05886K
_journal_volume 50
_journal_year 2014
_chemical_formula_sum 'C30 H28 N2'
_chemical_formula_weight 416.54
_space_group_crystal_system monoclinic
_space_group_IT_number 14
_space_group_name_Hall '-P 2yn'
_space_group_name_H-M_alt 'P 1 21/n 1'
_symmetry_space_group_name_Hall '-P 2yn'
_symmetry_space_group_name_H-M 'P 1 21/n 1'
_atom_sites_solution_hydrogens geom
_cell_angle_alpha 90
_cell_angle_beta 109.896(4)
_cell_angle_gamma 90
_cell_formula_units_Z 4
_cell_length_a 10.9355(13)
_cell_length_b 18.231(2)
_cell_length_c 12.2805(15)
_cell_measurement_reflns_used 6462
_cell_measurement_temperature 103.(2)
_cell_measurement_theta_max 28.2778
_cell_measurement_theta_min 2.2739
_cell_volume 2302.2(5)
_computing_cell_refinement 'SAINT V8.32B (Bruker AXS Inc., 2013)'
_computing_data_collection 'Bruker APEX2'
_computing_data_reduction 'SAINT V8.32B (Bruker AXS Inc., 2013)'
_computing_molecular_graphics 'Bruker SHELXTL'
_computing_publication_material 'Bruker SHELXTL'
_computing_structure_refinement 'SHELXL-2013 (Sheldrick, 2013)'
_computing_structure_solution 'SHELXS-97 (Sheldrick 2008)'
_diffrn_ambient_temperature 103.(2)
_diffrn_detector_area_resol_mean 8.3333
_diffrn_measured_fraction_theta_full 0.998
_diffrn_measured_fraction_theta_max 0.998
_diffrn_measurement_device_type 'Bruker APEX-II CCD'
_diffrn_measurement_method '\f and \w scans'
_diffrn_radiation_monochromator graphite
_diffrn_radiation_type MoK\a
_diffrn_radiation_wavelength 0.71073
_diffrn_reflns_av_R_equivalents 0.0450
_diffrn_reflns_limit_h_max 14
_diffrn_reflns_limit_h_min -14
_diffrn_reflns_limit_k_max 24
_diffrn_reflns_limit_k_min -24
_diffrn_reflns_limit_l_max 16
_diffrn_reflns_limit_l_min -16
_diffrn_reflns_number 28904
_diffrn_reflns_theta_full 28.34
_diffrn_reflns_theta_max 28.34
_diffrn_reflns_theta_min 2.09
_exptl_absorpt_coefficient_mu 0.070
_exptl_absorpt_correction_T_max 0.98
_exptl_absorpt_correction_T_min 0.85
_exptl_absorpt_correction_type multi-scan
_exptl_absorpt_process_details 'SADABS V2012/1 (Bruker AXS Inc.)'
_exptl_crystal_colour colourless
_exptl_crystal_density_diffrn 1.202
_exptl_crystal_density_method 'not measured'
_exptl_crystal_description block
_exptl_crystal_F_000 888
_exptl_crystal_size_max 0.400
_exptl_crystal_size_mid 0.340
_exptl_crystal_size_min 0.280
_refine_diff_density_max 0.306
_refine_diff_density_min -0.223
_refine_ls_extinction_method none
_refine_ls_goodness_of_fit_ref 1.035
_refine_ls_hydrogen_treatment constr
_refine_ls_matrix_type full
_refine_ls_number_parameters 295
_refine_ls_number_reflns 5735
_refine_ls_number_restraints 0
_refine_ls_restrained_S_all 1.035
_refine_ls_R_factor_all 0.0671
_refine_ls_R_factor_gt 0.0457
_refine_ls_shift/su_max 0.000
_refine_ls_shift/su_mean 0.000
_refine_ls_structure_factor_coef Fsqd
_refine_ls_weighting_details 'w=1/[\s^2^(Fo^2^)+(0.0628P)^2^+0.9265P] where P=(Fo^2^+2Fc^2^)/3'
_refine_ls_weighting_scheme calc
_refine_ls_wR_factor_gt 0.1141
_refine_ls_wR_factor_ref 0.1322
_reflns_number_gt 4329
_reflns_number_total 5735
_reflns_threshold_expression 'I > 2\s(I)'
_cod_data_source_file c4cc05886k2.cif
_cod_data_source_block I
_cod_database_code 7115754

loop_
_space_group_symop_operation_xyz
'x, y, z'
'-x+1/2, y+1/2, -z+1/2'
'-x, -y, -z'
'x-1/2, -y-1/2, z-1/2'

loop_
_atom_site_type_symbol
_atom_site_label
_atom_site_fract_x
_atom_site_fract_y
_atom_site_fract_z
_atom_site_U_iso_or_equiv
_atom_site_adp_type
_atom_site_calc_flag
_atom_site_refinement_flags_adp
_atom_site_refinement_flags_posn
_atom_site_occupancy
C C1 0.82157(14) 0.40740(8) 0.80754(13) 0.0224(3) Uani d . . 1
H H1 0.7923 0.4567 0.7931 0.027 Uiso calc U R 1
C C2 0.79135(13) 0.36023(7) 0.71287(12) 0.0174(3) Uani d . . 1
C C3 0.83619(13) 0.28789(7) 0.73471(11) 0.0167(3) Uani d . . 1
C C4 0.90676(13) 0.26786(8) 0.84888(12) 0.0197(3) Uani d . . 1
H H4 0.9384 0.2192 0.8667 0.024 Uiso calc U R 1
C C5 0.92962(14) 0.31980(9) 0.93527(12) 0.0235(3) Uani d . . 1
H H5 0.9777 0.3054 1.0123 0.028 Uiso calc U R 1
C C6 0.71524(13) 0.38683(7) 0.59437(12) 0.0175(3) Uani d . . 1
C C7 0.57871(14) 0.38668(8) 0.55745(12) 0.0193(3) Uani d . . 1
C C8 0.50659(15) 0.35682(9) 0.63248(13) 0.0276(3) Uani d . . 1
H H8A 0.5253 0.3044 0.6459 0.041 Uiso calc U R 1
H H8B 0.4129 0.3639 0.5936 0.041 Uiso calc U R 1
H H8C 0.5346 0.3828 0.7068 0.041 Uiso calc U R 1
C C9 0.50978(14) 0.41292(8) 0.44708(13) 0.0207(3) Uani d . . 1
H H9 0.4175 0.4146 0.4224 0.025 Uiso calc U R 1
C C10 0.57205(14) 0.43674(7) 0.37219(12) 0.0199(3) Uani d . . 1
C C11 0.49309(16) 0.45866(9) 0.25029(13) 0.0267(3) Uani d . . 1
H H11A 0.4492 0.4154 0.2072 0.04 Uiso calc U R 1
H H11B 0.5506 0.4797 0.2123 0.04 Uiso calc U R 1
H H11C 0.428 0.4952 0.2521 0.04 Uiso calc U R 1
C C12 0.70719(14) 0.43683(8) 0.41066(12) 0.0203(3) Uani d . . 1
H H12 0.7507 0.4541 0.3606 0.024 Uiso calc U R 1
C C13 0.78019(14) 0.41210(7) 0.52102(12) 0.0191(3) Uani d . . 1
C C14 0.92649(14) 0.41046(9) 0.55859(14) 0.0261(3) Uani d . . 1
H H14A 0.9547 0.4348 0.5 0.039 Uiso calc U R 1
H H14B 0.9565 0.3594 0.5674 0.039 Uiso calc U R 1
H H14C 0.9634 0.4361 0.6328 0.039 Uiso calc U R 1
C C15 0.81074(13) 0.23516(7) 0.64280(12) 0.0173(3) Uani d . . 1
C C16 0.79176(13) 0.19001(8) 0.56766(11) 0.0172(3) Uani d . . 1
C C17 0.76442(13) 0.13360(7) 0.48112(11) 0.0155(3) Uani d . . 1
C C18 0.80377(13) 0.13980(7) 0.38367(11) 0.0159(3) Uani d . . 1
C C19 0.76814(14) 0.08298(8) 0.30313(12) 0.0203(3) Uani d . . 1
H H19 0.792 0.0875 0.2359 0.024 Uiso calc U R 1
C C20 0.66909(14) 0.01732(8) 0.40740(12) 0.0205(3) Uani d . . 1
H H20 0.6237 -0.0253 0.4168 0.025 Uiso calc U R 1
C C21 0.69668(13) 0.07085(8) 0.49222(12) 0.0183(3) Uani d . . 1
H H21 0.6697 0.0649 0.5575 0.022 Uiso calc U R 1
C C22 0.88200(13) 0.20300(7) 0.36648(11) 0.0161(3) Uani d . . 1
C C23 0.81991(13) 0.26378(8) 0.30161(12) 0.0187(3) Uani d . . 1
C C24 0.67399(15) 0.26703(9) 0.25070(15) 0.0295(4) Uani d . . 1
H H24A 0.6436 0.2342 0.1836 0.044 Uiso calc U R 1
H H24B 0.6467 0.3174 0.2262 0.044 Uiso calc U R 1
H H24C 0.6365 0.2516 0.3091 0.044 Uiso calc U R 1
C C25 0.89527(14) 0.32151(8) 0.28497(13) 0.0221(3) Uani d . . 1
H H25 0.8533 0.3625 0.24 0.027 Uiso calc U R 1
C C26 1.03001(14) 0.32060(8) 0.33248(13) 0.0228(3) Uani d . . 1
C C27 1.10970(17) 0.38433(9) 0.31527(17) 0.0337(4) Uani d . . 1
H H27A 1.0518 0.4212 0.2657 0.051 Uiso calc U R 1
H H27B 1.1709 0.3669 0.2784 0.051 Uiso calc U R 1
H H27C 1.1581 0.4062 0.3905 0.051 Uiso calc U R 1
C C28 1.08953(14) 0.25964(8) 0.39676(12) 0.0213(3) Uani d . . 1
H H28 1.1817 0.2584 0.4298 0.026 Uiso calc U R 1
C C29 1.01823(13) 0.20038(8) 0.41423(11) 0.0182(3) Uani d . . 1
C C30 1.08662(15) 0.13376(8) 0.47953(13) 0.0237(3) Uani d . . 1
H H30A 1.0753 0.0926 0.4257 0.036 Uiso calc U R 1
H H30B 1.0495 0.121 0.5393 0.036 Uiso calc U R 1
H H30C 1.1795 0.1444 0.516 0.036 Uiso calc U R 1
N N1 0.88828(12) 0.38910(7) 0.91700(11) 0.0250(3) Uani d . . 1
N N2 0.70307(13) 0.02256(7) 0.31277(11) 0.0232(3) Uani d . . 1

loop_
_atom_site_aniso_label
_atom_site_aniso_U_11
_atom_site_aniso_U_22
_atom_site_aniso_U_33
_atom_site_aniso_U_12
_atom_site_aniso_U_13
_atom_site_aniso_U_23
C1 0.0205(7) 0.0215(7) 0.0250(7) 0.0015(6) 0.0075(6) -0.0062(6)
C2 0.0163(6) 0.0187(7) 0.0187(6) 0.0000(5) 0.0078(5) -0.0017(5)
C3 0.0158(6) 0.0186(7) 0.0181(6) -0.0015(5) 0.0088(5) -0.0018(5)
C4 0.0169(7) 0.0234(7) 0.0205(7) 0.0001(5) 0.0087(5) 0.0013(5)
C5 0.0177(7) 0.0343(8) 0.0178(6) -0.0014(6) 0.0050(5) -0.0005(6)
C6 0.0186(7) 0.0139(6) 0.0196(6) 0.0011(5) 0.0057(5) -0.0030(5)
C7 0.0199(7) 0.0174(7) 0.0219(7) -0.0005(5) 0.0089(5) -0.0040(5)
C8 0.0221(7) 0.0372(9) 0.0261(8) -0.0029(6) 0.0116(6) -0.0002(7)
C9 0.0163(6) 0.0184(7) 0.0255(7) 0.0008(5) 0.0047(5) -0.0033(5)
C10 0.0226(7) 0.0131(6) 0.0217(7) 0.0014(5) 0.0046(5) -0.0010(5)
C11 0.0271(8) 0.0239(8) 0.0244(7) 0.0005(6) 0.0027(6) 0.0030(6)
C12 0.0226(7) 0.0170(7) 0.0224(7) -0.0008(5) 0.0091(6) 0.0014(5)
C13 0.0188(7) 0.0161(7) 0.0226(7) 0.0005(5) 0.0075(5) -0.0022(5)
C14 0.0180(7) 0.0337(8) 0.0272(8) -0.0002(6) 0.0086(6) 0.0043(6)
C15 0.0176(6) 0.0172(6) 0.0191(6) 0.0017(5) 0.0088(5) 0.0026(5)
C16 0.0171(6) 0.0189(7) 0.0178(6) 0.0021(5) 0.0089(5) 0.0032(5)
C17 0.0144(6) 0.0171(6) 0.0145(6) 0.0032(5) 0.0044(5) 0.0007(5)
C18 0.0141(6) 0.0165(6) 0.0169(6) 0.0029(5) 0.0051(5) 0.0006(5)
C19 0.0251(7) 0.0202(7) 0.0178(6) -0.0003(6) 0.0101(6) -0.0018(5)
C20 0.0202(7) 0.0185(7) 0.0225(7) -0.0011(5) 0.0070(6) 0.0018(5)
C21 0.0182(6) 0.0203(7) 0.0175(6) 0.0021(5) 0.0073(5) 0.0026(5)
C22 0.0178(6) 0.0177(6) 0.0150(6) 0.0007(5) 0.0087(5) -0.0010(5)
C23 0.0175(7) 0.0196(7) 0.0209(7) 0.0019(5) 0.0088(5) 0.0008(5)
C24 0.0181(7) 0.0272(8) 0.0409(9) 0.0024(6) 0.0072(7) 0.0113(7)
C25 0.0229(7) 0.0198(7) 0.0258(7) 0.0019(6) 0.0111(6) 0.0049(6)
C26 0.0226(7) 0.0223(7) 0.0274(7) -0.0022(6) 0.0137(6) -0.0015(6)
C27 0.0261(8) 0.0292(9) 0.0493(10) -0.0044(7) 0.0173(8) 0.0067(7)
C28 0.0149(6) 0.0251(7) 0.0247(7) -0.0008(5) 0.0077(6) -0.0036(6)
C29 0.0194(7) 0.0203(7) 0.0162(6) 0.0024(5) 0.0077(5) -0.0019(5)
C30 0.0210(7) 0.0236(7) 0.0246(7) 0.0039(6) 0.0054(6) 0.0005(6)
N1 0.0197(6) 0.0335(7) 0.0220(6) -0.0011(5) 0.0074(5) -0.0085(5)
N2 0.0273(7) 0.0205(6) 0.0224(6) -0.0020(5) 0.0095(5) -0.0027(5)

loop_
_atom_type_symbol
_atom_type_description
_atom_type_scat_dispersion_real
_atom_type_scat_dispersion_imag
_atom_type_scat_source
C C 0.0033 0.0016 'International Tables Vol C Tables 4.2.6.8 and 6.1.1.4'
H H 0.0000 0.0000 'International Tables Vol C Tables 4.2.6.8 and 6.1.1.4'
N N 0.0061 0.0033 'International Tables Vol C Tables 4.2.6.8 and 6.1.1.4'

loop_
_geom_angle_atom_site_label_1
_geom_angle_atom_site_label_2
_geom_angle_atom_site_label_3
_geom_angle
N1 C1 C2 125.40(14)
N1 C1 H1 117.3
C2 C1 H1 117.3
C1 C2 C3 116.97(13)
C1 C2 C6 120.62(12)
C3 C2 C6 122.41(12)
C4 C3 C2 118.37(12)
C4 C3 C15 120.41(13)
C2 C3 C15 121.22(12)
C5 C4 C3 119.02(13)
C5 C4 H4 120.5
C3 C4 H4 120.5
N1 C5 C4 123.91(13)
N1 C5 H5 118.0
C4 C5 H5 118.0
C13 C6 C7 120.57(13)
C13 C6 C2 119.86(12)
C7 C6 C2 119.56(13)
C9 C7 C6 118.51(13)
C9 C7 C8 119.84(13)
C6 C7 C8 121.62(13)
C7 C8 H8A 109.5
C7 C8 H8B 109.5
H8A C8 H8B 109.5
C7 C8 H8C 109.5
H8A C8 H8C 109.5
H8B C8 H8C 109.5
C10 C9 C7 121.84(13)
C10 C9 H9 119.1
C7 C9 H9 119.1
C9 C10 C12 118.69(13)
C9 C10 C11 119.84(13)
C12 C10 C11 121.42(14)
C10 C11 H11A 109.5
C10 C11 H11B 109.5
H11A C11 H11B 109.5
C10 C11 H11C 109.5
H11A C11 H11C 109.5
H11B C11 H11C 109.5
C10 C12 C13 121.41(13)
C10 C12 H12 119.3
C13 C12 H12 119.3
C12 C13 C6 118.93(13)
C12 C13 C14 120.09(13)
C6 C13 C14 120.95(13)
C13 C14 H14A 109.5
C13 C14 H14B 109.5
H14A C14 H14B 109.5
C13 C14 H14C 109.5
H14A C14 H14C 109.5
H14B C14 H14C 109.5
C16 C15 C3 178.43(15)
C15 C16 C17 176.53(14)
C21 C17 C18 118.38(12)
C21 C17 C16 119.94(12)
C18 C17 C16 121.68(12)
C19 C18 C17 116.84(12)
C19 C18 C22 120.59(12)
C17 C18 C22 122.56(12)
N2 C19 C18 125.30(13)
N2 C19 H19 117.4
C18 C19 H19 117.4
N2 C20 C21 123.33(13)
N2 C20 H20 118.3
C21 C20 H20 118.3
C20 C21 C17 119.47(13)
C20 C21 H21 120.3
C17 C21 H21 120.3
C23 C22 C29 120.36(13)
C23 C22 C18 120.12(12)
C29 C22 C18 119.51(12)
C25 C23 C22 119.02(13)
C25 C23 C24 120.39(13)
C22 C23 C24 120.59(13)
C23 C24 H24A 109.5
C23 C24 H24B 109.5
H24A C24 H24B 109.5
C23 C24 H24C 109.5
H24A C24 H24C 109.5
H24B C24 H24C 109.5
C26 C25 C23 121.69(13)
C26 C25 H25 119.2
C23 C25 H25 119.2
C25 C26 C28 118.25(13)
C25 C26 C27 120.84(14)
C28 C26 C27 120.92(14)
C26 C27 H27A 109.5
C26 C27 H27B 109.5
H27A C27 H27B 109.5
C26 C27 H27C 109.5
H27A C27 H27C 109.5
H27B C27 H27C 109.5
C26 C28 C29 121.99(13)
C26 C28 H28 119.0
C29 C28 H28 119.0
C28 C29 C22 118.69(13)
C28 C29 C30 120.36(13)
C22 C29 C30 120.91(13)
C29 C30 H30A 109.5
C29 C30 H30B 109.5
H30A C30 H30B 109.5
C29 C30 H30C 109.5
H30A C30 H30C 109.5
H30B C30 H30C 109.5
C5 N1 C1 116.32(13)
C19 N2 C20 116.65(12)

loop_
_geom_bond_atom_site_label_1
_geom_bond_atom_site_label_2
_geom_bond_distance
C1 N1 1.3353(19)
C1 C2 1.3924(19)
C1 H1 0.95
C2 C3 1.4007(19)
C2 C6 1.4905(19)
C3 C4 1.3994(19)
C3 C15 1.4359(19)
C4 C5 1.380(2)
C4 H4 0.95
C5 N1 1.335(2)
C5 H5 0.95
C6 C13 1.401(2)
C6 C7 1.405(2)
C7 C9 1.392(2)
C7 C8 1.504(2)
C8 H8A 0.98
C8 H8B 0.98
C8 H8C 0.98
C9 C10 1.387(2)
C9 H9 0.95
C10 C12 1.390(2)
C10 C11 1.505(2)
C11 H11A 0.98
C11 H11B 0.98
C11 H11C 0.98
C12 C13 1.3932(19)
C12 H12 0.95
C13 C14 1.507(2)
C14 H14A 0.98
C14 H14B 0.98
C14 H14C 0.98
C15 C16 1.2006(19)
C16 C17 1.4354(19)
C17 C21 1.3945(19)
C17 C18 1.4073(18)
C18 C19 1.3932(19)
C18 C22 1.4921(19)
C19 N2 1.3383(19)
C19 H19 0.95
C20 N2 1.3386(19)
C20 C21 1.384(2)
C20 H20 0.95
C21 H21 0.95
C22 C23 1.3984(19)
C22 C29 1.4039(19)
C23 C25 1.394(2)
C23 C24 1.504(2)
C24 H24A 0.98
C24 H24B 0.98
C24 H24C 0.98
C25 C26 1.388(2)
C25 H25 0.95
C26 C28 1.390(2)
C26 C27 1.510(2)
C27 H27A 0.98
C27 H27B 0.98
C27 H27C 0.98
C28 C29 1.391(2)
C28 H28 0.95
C29 C30 1.5065(19)
C30 H30A 0.98
C30 H30B 0.98
C30 H30C 0.98
